data_4334294
loop_
_publ_author_name
'Kongzhao Su'
'Feilong Jiang'
'Jinjie Qian'
'Mingyan Wu'
'Kecai Xiong'
'Yanli Gai'
'Maochun Hong'

_publ_section_title
;
 Thiacalix[4]arene-Supported Kite-Like Heterometallic Tetranuclear
 ZnIILnIII3 (Ln = Gd, Tb, Dy, Ho) Complexes
;
_journal_name_full 'Inorganic Chemistry'
_journal_page_first 3780
_journal_page_last 3786
_journal_paper_doi 10.1021/ic302367q
_journal_volume 52
_journal_year 2013
_chemical_formula_sum 'C93 H121 N2 O20 S8 Tb3 Zn'
_chemical_formula_weight 2385.66
_chemical_name_systematic
; 
 ? 
;
_space_group_IT_number 14
_symmetry_cell_setting monoclinic
_symmetry_space_group_name_Hall '-P 2yn'
_symmetry_space_group_name_H-M 'P 1 21/n 1'
_atom_sites_solution_hydrogens geom
_atom_sites_solution_primary direct
_atom_sites_solution_secondary difmap
_audit_creation_method SHELXL-97
_cell_angle_alpha 90.00
_cell_angle_beta 100.914(5)
_cell_angle_gamma 90.00
_cell_formula_units_Z 4
_cell_length_a 23.640(6)
_cell_length_b 13.045(3)
_cell_length_c 36.394(9)
_cell_measurement_temperature 298(2)
_cell_volume 11020(5)
_computing_structure_refinement 'SHELXL-97 (Sheldrick, 1997)'
_computing_structure_solution 'SHELXS-97 (Sheldrick, 1990)'
_diffrn_ambient_temperature 298(2)
_diffrn_measured_fraction_theta_full 0.973
_diffrn_measured_fraction_theta_max 0.973
_diffrn_measurement_device_type 'Saturn70 (4x4 bin mode)'
_diffrn_measurement_method CCD_Profile_fitting
_diffrn_radiation_monochromator graphite
_diffrn_radiation_source 'fine-focus sealed tube'
_diffrn_radiation_type MoK\a
_diffrn_radiation_wavelength 0.71073
_diffrn_reflns_av_R_equivalents 0.0593
_diffrn_reflns_av_sigmaI/netI 0.0869
_diffrn_reflns_limit_h_max 27
_diffrn_reflns_limit_h_min -28
_diffrn_reflns_limit_k_max 15
_diffrn_reflns_limit_k_min -15
_diffrn_reflns_limit_l_max 41
_diffrn_reflns_limit_l_min -41
_diffrn_reflns_number 53542
_diffrn_reflns_theta_full 25.00
_diffrn_reflns_theta_max 25.00
_diffrn_reflns_theta_min 2.03
_exptl_absorpt_coefficient_mu 2.327
_exptl_absorpt_correction_T_max 0.6532
_exptl_absorpt_correction_T_min 0.5938
_exptl_absorpt_correction_type multi-scan
_exptl_crystal_colour Colorless
_exptl_crystal_density_diffrn 1.410
_exptl_crystal_description Prism
_exptl_crystal_F_000 4644
_exptl_crystal_size_max 0.25
_exptl_crystal_size_mid 0.25
_exptl_crystal_size_min 0.20
_refine_diff_density_max 2.460
_refine_diff_density_min -3.506
_refine_diff_density_rms 0.559
_refine_ls_extinction_method none
_refine_ls_goodness_of_fit_ref 1.037
_refine_ls_hydrogen_treatment constr
_refine_ls_matrix_type full
_refine_ls_number_parameters 1148
_refine_ls_number_reflns 18883
_refine_ls_number_restraints 617
_refine_ls_restrained_S_all 1.038
_refine_ls_R_factor_all 0.1238
_refine_ls_R_factor_gt 0.0872
_refine_ls_shift/su_max 0.009
_refine_ls_shift/su_mean 0.000
_refine_ls_structure_factor_coef Fsqd
_refine_ls_weighting_details 'calc w=1/[\s^2^(Fo^2^)+(0.2800P)^2^+0.0000P] where P=(Fo^2^+2Fc^2^)/3'
_refine_ls_weighting_scheme calc
_refine_ls_wR_factor_gt 0.2709
_refine_ls_wR_factor_ref 0.3474
_reflns_number_gt 14798
_reflns_number_total 18883
_reflns_threshold_expression >2sigma(I)
_cod_data_source_file ic302367q_si_003.cif
_cod_data_source_block d:\docume~1\admini~1\tzn-tb1\2
_cod_original_cell_volume 11021(5)
_cod_database_code 4334294

loop_
_symmetry_equiv_pos_as_xyz
'x, y, z'
'-x+1/2, y+1/2, -z+1/2'
'-x, -y, -z'
'x-1/2, -y-1/2, z-1/2'

loop_
_atom_site_label
_atom_site_type_symbol
_atom_site_fract_x
_atom_site_fract_y
_atom_site_fract_z
_atom_site_U_iso_or_equiv
_atom_site_adp_type
_atom_site_occupancy
_atom_site_symmetry_multiplicity
_atom_site_calc_flag
_atom_site_refinement_flags
Tb1 Tb 1.10511(2) 0.90950(5) 0.262428(15) 0.0364(2) Uani 1 1 d .
Tb2 Tb 1.02480(2) 0.67501(4) 0.248756(14) 0.0325(2) Uani 1 1 d .
Tb3 Tb 0.88723(2) 0.80234(4) 0.240782(14) 0.0314(2) Uani 1 1 d .
Zn1 Zn 0.97255(5) 1.00713(11) 0.25303(4) 0.0370(3) Uani 1 1 d .
S1 S 1.14778(14) 0.9660(3) 0.19425(9) 0.0466(7) Uani 1 1 d .
S2 S 1.03438(13) 0.5940(2) 0.17436(8) 0.0392(7) Uani 1 1 d .
S3 S 0.82844(13) 0.8071(2) 0.16004(8) 0.0371(6) Uani 1 1 d .
S4 S 0.94502(14) 1.1663(2) 0.20248(8) 0.0394(7) Uani 1 1 d .
S5 S 1.16232(13) 0.9300(2) 0.34159(9) 0.0415(7) Uani 1 1 d .
S6 S 1.04718(13) 0.5589(2) 0.32080(8) 0.0384(6) Uani 1 1 d .
S7 S 0.84442(12) 0.7773(2) 0.31196(8) 0.0374(6) Uani 1 1 d .
S8 S 0.95831(13) 1.1475(2) 0.31211(9) 0.0426(7) Uani 1 1 d .
O1 O 1.0412(3) 1.0164(7) 0.2239(2) 0.046(2) Uani 1 1 d .
O2 O 1.0789(4) 0.7833(6) 0.2157(2) 0.0394(18) Uani 1 1 d .
O3 O 0.9407(3) 0.7139(6) 0.2014(2) 0.0351(17) Uani 1 1 d .
O4 O 0.9084(3) 0.9479(6) 0.2098(2) 0.0408(19) Uani 1 1 d .
O5 O 1.0470(3) 0.9960(6) 0.2981(2) 0.0395(18) Uani 1 1 d .
O6 O 1.0882(3) 0.7646(6) 0.2975(2) 0.0380(18) Uani 1 1 d .
O7 O 0.9497(3) 0.6983(6) 0.28395(19) 0.0323(16) Uani 1 1 d .
O8 O 0.9143(4) 0.9409(6) 0.2831(2) 0.0361(17) Uani 1 1 d .
O9 O 0.9980(4) 0.8467(6) 0.2522(2) 0.042(2) Uani 1 1 d .
O10 O 1.1556(4) 1.0661(7) 0.2718(3) 0.058(2) Uani 1 1 d DU
O11 O 1.1944(5) 0.8281(10) 0.2673(3) 0.078(4) Uani 1 1 d .
O12 O 1.2120(7) 0.6658(12) 0.2843(5) 0.112(6) Uani 1 1 d .
O13 O 1.1163(4) 0.5871(9) 0.2551(3) 0.065(3) Uani 1 1 d .
O14 O 0.9743(4) 0.5143(7) 0.2405(3) 0.053(2) Uani 1 1 d .
O15 O 0.8651(5) 0.5052(9) 0.2117(4) 0.084(4) Uani 1 1 d .
O16 O 0.8338(4) 0.6513(7) 0.2315(3) 0.057(3) Uani 1 1 d .
O17 O 0.7951(4) 0.8818(8) 0.2363(3) 0.050(2) Uani 1 1 d .
O19 O 1.0149(19) 0.866(4) 0.4104(11) 0.31(2) Uiso 1 1 d .
O20B O 0.8771(13) 0.413(2) 0.1394(8) 0.093(8) Uiso 0.50 1 d P
N1 N 1.2104(8) 1.1936(15) 0.3027(6) 0.144(9) Uani 1 1 d DU
N2 N 0.7000(6) 0.8772(11) 0.2201(4) 0.075(4) Uani 1 1 d D
C1 C 1.0473(6) 1.0737(9) 0.1953(3) 0.042(2) Uani 1 1 d U
C2 C 1.0074(6) 1.1512(9) 0.1818(3) 0.042(2) Uani 1 1 d U
C3 C 1.0159(6) 1.2114(10) 0.1521(4) 0.049(3) Uani 1 1 d U
H3 H 0.9895 1.2632 0.1439 0.059 Uiso 1 1 calc R
C4 C 1.0633(7) 1.1979(11) 0.1334(4) 0.059(3) Uani 1 1 d U
C5 C 1.1002(6) 1.1239(10) 0.1468(4) 0.049(2) Uani 1 1 d U
H5 H 1.1321 1.1133 0.1356 0.058 Uiso 1 1 calc R
C6 C 1.0934(6) 1.0610(10) 0.1768(4) 0.044(2) Uani 1 1 d U
C7 C 1.0692(7) 1.2679(13) 0.0991(5) 0.078(3) Uani 1 1 d DU
C8 C 1.0136(10) 1.293(2) 0.0732(7) 0.129(7) Uani 1 1 d DU
C9 C 1.0783(12) 1.3795(15) 0.1087(7) 0.123(7) Uani 1 1 d DU
C11 C 1.0953(5) 0.7773(10) 0.1833(3) 0.037(2) Uani 1 1 d U
C12 C 1.1249(5) 0.8552(11) 0.1685(4) 0.045(2) Uani 1 1 d U
C13 C 1.1418(6) 0.8403(11) 0.1324(4) 0.049(3) Uani 1 1 d U
H13 H 1.1638 0.8910 0.1239 0.059 Uiso 1 1 calc R
C14 C 1.1276(6) 0.7572(13) 0.1106(4) 0.059(3) Uani 1 1 d U
C15 C 1.0961(6) 0.6806(12) 0.1256(4) 0.050(3) Uani 1 1 d U
H15 H 1.0868 0.6207 0.1120 0.060 Uiso 1 1 calc R
C16 C 1.0788(5) 0.6900(10) 0.1591(3) 0.040(2) Uani 1 1 d U
C17 C 1.1445(8) 0.7378(13) 0.0729(5) 0.080(3) Uani 1 1 d DU
C18 C 1.1866(10) 0.8150(17) 0.0645(6) 0.105(6) Uani 1 1 d DU
H18A H 1.1826 0.8772 0.0778 0.157 Uiso 1 1 calc R
H18B H 1.1793 0.8287 0.0381 0.157 Uiso 1 1 calc R
H18C H 1.2250 0.7888 0.0721 0.157 Uiso 1 1 calc R
C19 C 1.0961(11) 0.7188(19) 0.0457(6) 0.105(6) Uani 1 1 d U
H19A H 1.0926 0.6465 0.0410 0.157 Uiso 1 1 calc R
H19B H 1.0998 0.7537 0.0230 0.157 Uiso 1 1 calc R
H19C H 1.0625 0.7433 0.0541 0.157 Uiso 1 1 calc R
C20 C 1.1832(11) 0.6472(17) 0.0725(6) 0.113(6) Uani 1 1 d DU
H20A H 1.1899 0.6367 0.0476 0.170 Uiso 1 1 calc R
H20B H 1.1652 0.5874 0.0805 0.170 Uiso 1 1 calc R
H20C H 1.2192 0.6594 0.0892 0.170 Uiso 1 1 calc R
C21 C 0.9286(5) 0.6907(8) 0.1659(3) 0.035(2) Uani 1 1 d U
C22 C 0.9652(5) 0.6316(9) 0.1478(3) 0.036(2) Uani 1 1 d U
C23 C 0.9527(6) 0.6027(10) 0.1110(3) 0.046(2) Uani 1 1 d U
H23 H 0.9771 0.5589 0.1012 0.056 Uiso 1 1 calc R
C24 C 0.8999(6) 0.6425(11) 0.0874(3) 0.051(2) Uani 1 1 d U
C25 C 0.8647(6) 0.6999(9) 0.1039(3) 0.042(2) Uani 1 1 d U
H25 H 0.8303 0.7228 0.0894 0.051 Uiso 1 1 calc R
C26 C 0.8775(5) 0.7272(9) 0.1423(3) 0.037(2) Uani 1 1 d U
C27 C 0.8878(8) 0.6002(15) 0.0464(4) 0.073(3) Uani 1 1 d U
C28 C 0.8668(12) 0.4802(19) 0.0472(6) 0.107(6) Uani 1 1 d U
C29 C 0.9368(10) 0.577(2) 0.0288(5) 0.103(6) Uani 1 1 d U
H29A H 0.9452 0.6349 0.0146 0.154 Uiso 1 1 calc R
H29B H 0.9276 0.5189 0.0124 0.154 Uiso 1 1 calc R
H29C H 0.9697 0.5607 0.0477 0.154 Uiso 1 1 calc R
C30 C 0.8346(12) 0.670(2) 0.0242(7) 0.112(6) Uani 1 1 d U
C31 C 0.8851(5) 0.9917(9) 0.1774(3) 0.037(2) Uani 1 1 d U
C32 C 0.8483(5) 0.9368(9) 0.1498(3) 0.037(2) Uani 1 1 d U
C33 C 0.8236(5) 0.9801(9) 0.1163(3) 0.041(2) Uani 1 1 d U
H33 H 0.7990 0.9412 0.0986 0.050 Uiso 1 1 calc R
C34 C 0.8349(6) 1.0830(10) 0.1082(4) 0.050(2) Uani 1 1 d U
C35 C 0.8698(6) 1.1367(11) 0.1367(4) 0.051(3) Uani 1 1 d U
H35 H 0.8766 1.2058 0.1331 0.061 Uiso 1 1 calc R
C36 C 0.8942(6) 1.0937(9) 0.1693(3) 0.040(2) Uani 1 1 d U
C37 C 0.8065(8) 1.1382(13) 0.0717(5) 0.068(3) Uani 1 1 d U
C38 C 0.7645(9) 1.2196(15) 0.0797(6) 0.090(5) Uani 1 1 d U
H38A H 0.7609 1.2719 0.0609 0.134 Uiso 1 1 calc R
H38B H 0.7786 1.2494 0.1038 0.134 Uiso 1 1 calc R
H38C H 0.7276 1.1888 0.0795 0.134 Uiso 1 1 calc R
C39 C 0.7749(11) 1.0679(16) 0.0410(6) 0.099(6) Uani 1 1 d U
C41 C 1.0609(5) 1.0424(9) 0.3301(3) 0.037(2) Uani 1 1 d U
C42 C 1.1121(5) 1.0195(10) 0.3540(3) 0.042(2) Uani 1 1 d U
C43 C 1.1276(6) 1.0705(10) 0.3904(4) 0.048(3) Uani 1 1 d U
H43 H 1.1614 1.0525 0.4067 0.058 Uiso 1 1 calc R
C44 C 1.0934(6) 1.1429(12) 0.4003(4) 0.056(3) Uani 1 1 d U
C45 C 1.0420(6) 1.1695(10) 0.3758(4) 0.050(3) Uani 1 1 d U
H45 H 1.0185 1.2207 0.3825 0.061 Uiso 1 1 calc R
C46 C 1.0264(5) 1.1198(9) 0.3419(3) 0.040(2) Uani 1 1 d U
C47 C 1.1072(8) 1.1965(13) 0.4396(5) 0.074(3) Uani 1 1 d DU
C48 C 1.1620(10) 1.150(2) 0.4641(5) 0.099(6) Uani 1 1 d U
C50 C 1.0630(11) 1.1790(19) 0.4647(6) 0.107(6) Uani 1 1 d U
H50A H 1.0719 1.2226 0.4863 0.161 Uiso 1 1 calc R
H50B H 1.0644 1.1087 0.4726 0.161 Uiso 1 1 calc R
H50C H 1.0252 1.1948 0.4511 0.161 Uiso 1 1 calc R
C51 C 1.1071(5) 0.7392(9) 0.3333(3) 0.035(2) Uani 1 1 d U
C52 C 1.0970(5) 0.6445(9) 0.3496(3) 0.037(2) Uani 1 1 d U
C53 C 1.1185(6) 0.6204(10) 0.3863(3) 0.045(2) Uani 1 1 d U
H53 H 1.1087 0.5578 0.3956 0.054 Uiso 1 1 calc R
C54 C 1.1531(7) 0.6842(11) 0.4090(4) 0.058(3) Uani 1 1 d DU
C55 C 1.1664(6) 0.7805(10) 0.3945(3) 0.048(3) Uani 1 1 d U
H55 H 1.1911 0.8248 0.4098 0.057 Uiso 1 1 calc R
C56 C 1.1436(5) 0.8104(9) 0.3582(3) 0.038(2) Uani 1 1 d U
C57 C 1.1836(8) 0.6520(15) 0.4486(5) 0.088(4) Uani 1 1 d DU
C58 C 1.1915(12) 0.753(2) 0.4758(7) 0.121(7) Uani 1 1 d U
H58A H 1.1547 0.7845 0.4752 0.182 Uiso 1 1 calc R
H58B H 1.2168 0.8010 0.4671 0.182 Uiso 1 1 calc R
H58C H 1.2077 0.7327 0.5009 0.182 Uiso 1 1 calc R
C59 C 1.1552(12) 0.5590(19) 0.4656(7) 0.113(6) Uani 1 1 d U
H59A H 1.1146 0.5708 0.4631 0.170 Uiso 1 1 calc R
H59B H 1.1723 0.5520 0.4916 0.170 Uiso 1 1 calc R
H59C H 1.1615 0.4974 0.4525 0.170 Uiso 1 1 calc R
C61 C 0.9438(5) 0.6583(9) 0.3174(3) 0.039(2) Uani 1 1 d U
C62 C 0.8978(5) 0.6865(9) 0.3348(3) 0.037(2) Uani 1 1 d U
C63 C 0.8890(6) 0.6427(10) 0.3683(4) 0.046(2) Uani 1 1 d U
H63 H 0.8577 0.6632 0.3787 0.055 Uiso 1 1 calc R
C64 C 0.9276(7) 0.5674(11) 0.3867(4) 0.054(3) Uani 1 1 d U
C65 C 0.9740(6) 0.5457(10) 0.3701(4) 0.049(3) Uani 1 1 d U
H65 H 1.0011 0.4988 0.3820 0.059 Uiso 1 1 calc R
C66 C 0.9830(6) 0.5875(9) 0.3381(4) 0.044(2) Uani 1 1 d U
C67 C 0.9143(7) 0.5156(12) 0.4220(4) 0.077(3) Uani 1 1 d DU
C68 C 0.9039(11) 0.6002(15) 0.4478(5) 0.097(6) Uani 1 1 d DU
H68A H 0.8769 0.6482 0.4343 0.146 Uiso 1 1 calc R
H68B H 0.9396 0.6346 0.4573 0.146 Uiso 1 1 calc R
H68C H 0.8886 0.5721 0.4682 0.146 Uiso 1 1 calc R
C69 C 0.8576(9) 0.4602(17) 0.4115(6) 0.107(6) Uani 1 1 d DU
H69A H 0.8388 0.4582 0.4327 0.161 Uiso 1 1 calc R
H69B H 0.8643 0.3915 0.4039 0.161 Uiso 1 1 calc R
H69C H 0.8335 0.4957 0.3912 0.161 Uiso 1 1 calc R
C70 C 0.9625(9) 0.4432(18) 0.4383(7) 0.109(6) Uani 1 1 d DU
C71 C 0.8987(5) 0.9637(9) 0.3134(3) 0.038(2) Uani 1 1 d U
C72 C 0.9131(5) 1.0626(9) 0.3314(3) 0.042(2) Uani 1 1 d U
C73 C 0.8954(6) 1.0883(11) 0.3644(4) 0.050(3) Uani 1 1 d U
H73 H 0.9046 1.1528 0.3747 0.060 Uiso 1 1 calc R
C74 C 0.8642(7) 1.0201(11) 0.3827(4) 0.055(3) Uani 1 1 d U
C75 C 0.8515(6) 0.9272(10) 0.3679(3) 0.044(2) Uani 1 1 d U
H75 H 0.8325 0.8802 0.3805 0.053 Uiso 1 1 calc R
C76 C 0.8665(5) 0.8989(9) 0.3329(3) 0.039(2) Uani 1 1 d U
C77 C 0.8470(8) 1.0538(14) 0.4199(4) 0.070(3) Uani 1 1 d U
C78 C 0.8093(11) 0.9739(18) 0.4346(6) 0.096(5) Uani 1 1 d U
C79 C 0.9012(12) 1.061(2) 0.4517(6) 0.111(7) Uani 1 1 d U
C80 C 0.8087(10) 1.1488(18) 0.4142(6) 0.098(6) Uani 1 1 d U
C81 C 1.2256(9) 0.7628(16) 0.2811(6) 0.082(5) Uani 1 1 d U
C82 C 1.2858(11) 0.7830(17) 0.2999(7) 0.107(6) Uani 1 1 d U
H82A H 1.3098 0.7874 0.2814 0.161 Uiso 1 1 calc R
H82B H 1.2990 0.7282 0.3169 0.161 Uiso 1 1 calc R
H82C H 1.2875 0.8465 0.3134 0.161 Uiso 1 1 calc R
C83 C 1.1043(8) 1.2319(15) 0.2770(6) 0.098(6) Uani 1 1 d DU
C84 C 1.1537(6) 1.1579(14) 0.2826(4) 0.099(6) Uani 1 1 d DU
C87 C 0.9880(9) 0.4165(16) 0.2379(6) 0.091(6) Uani 1 1 d U
H88A H 1.0269 0.4056 0.2508 0.137 Uiso 1 1 calc R
H88B H 0.9848 0.3982 0.2121 0.137 Uiso 1 1 calc R
H88C H 0.9623 0.3748 0.2491 0.137 Uiso 1 1 calc R
C88 C 0.8287(7) 0.5692(11) 0.2129(4) 0.052(3) Uani 1 1 d U
C89 C 0.7683(7) 0.5414(14) 0.1927(5) 0.070(4) Uani 1 1 d U
H90A H 0.7544 0.5933 0.1745 0.104 Uiso 1 1 calc R
H90B H 0.7432 0.5370 0.2105 0.104 Uiso 1 1 calc R
H90C H 0.7692 0.4766 0.1804 0.104 Uiso 1 1 calc R
C90 C 0.7481(8) 1.0270(13) 0.2062(6) 0.078(5) Uani 1 1 d U
H91A H 0.7686 1.0697 0.2257 0.117 Uiso 1 1 calc R
H91B H 0.7097 1.0527 0.1984 0.117 Uiso 1 1 calc R
H91C H 0.7676 1.0273 0.1853 0.117 Uiso 1 1 calc R
C91 C 0.7458(8) 0.9244(14) 0.2198(5) 0.071(4) Uani 1 1 d U
C93 C 0.7002(10) 0.776(2) 0.2384(7) 0.122(9) Uani 1 1 d .
H93A H 0.7109 0.7241 0.2223 0.184 Uiso 1 1 calc R
H93B H 0.6624 0.7613 0.2431 0.184 Uiso 1 1 calc R
H93C H 0.7273 0.7765 0.2616 0.184 Uiso 1 1 calc R
C92 C 0.6429(8) 0.9212(18) 0.2021(6) 0.109(9) Uani 1 1 d D
H94A H 0.6195 0.8683 0.1886 0.164 Uiso 1 1 calc R
H94B H 0.6488 0.9747 0.1851 0.164 Uiso 1 1 calc R
H94C H 0.6239 0.9488 0.2210 0.164 Uiso 1 1 calc R
C86 C 1.2180(11) 1.3000(14) 0.3146(7) 0.133(10) Uani 1 1 d DU
H86A H 1.2244 1.3034 0.3414 0.199 Uiso 1 1 calc R
H86B H 1.1840 1.3383 0.3042 0.199 Uiso 1 1 calc R
H86C H 1.2505 1.3285 0.3059 0.199 Uiso 1 1 calc R
C85 C 1.2557(7) 1.1159(16) 0.3118(7) 0.117(9) Uani 1 1 d D
H85A H 1.2899 1.1393 0.3038 0.176 Uiso 1 1 calc R
H85B H 1.2429 1.0530 0.2992 0.176 Uiso 1 1 calc R
H85C H 1.2638 1.1046 0.3383 0.176 Uiso 1 1 calc R
C49 C 1.1291(12) 1.3031(15) 0.4350(7) 0.119(7) Uani 1 1 d DU
H49A H 1.1037 1.3373 0.4151 0.179 Uiso 1 1 calc R
H49B H 1.1670 1.2995 0.4292 0.179 Uiso 1 1 calc R
H49C H 1.1306 1.3407 0.4579 0.179 Uiso 1 1 calc R
C10 C 1.1180(9) 1.233(2) 0.0809(6) 0.110(6) Uani 1 1 d DU
C60 C 1.2393(10) 0.594(2) 0.4509(7) 0.148(8) Uiso 1 1 d DU
C40 C 0.8520(9) 1.2046(17) 0.0552(6) 0.091(5) Uani 1 1 d U
H40A H 0.8362 1.2227 0.0297 0.136 Uiso 1 1 calc R
H40B H 0.8866 1.1655 0.0560 0.136 Uiso 1 1 calc R
H40C H 0.8606 1.2658 0.0698 0.136 Uiso 1 1 calc R
O20A O 1.2542(16) 1.043(3) 0.1445(10) 0.123(11) Uiso 0.50 1 d P
O18 O 0.9794(15) 0.927(2) 0.1045(8) 0.219(13) Uiso 1 1 d .

loop_
_atom_site_aniso_label
_atom_site_aniso_U_11
_atom_site_aniso_U_22
_atom_site_aniso_U_33
_atom_site_aniso_U_23
_atom_site_aniso_U_13
_atom_site_aniso_U_12
Tb1 0.0391(4) 0.0335(4) 0.0343(4) 0.0034(2) 0.0012(3) 0.0012(2)
Tb2 0.0376(3) 0.0285(3) 0.0298(4) -0.00013(19) 0.0020(2) 0.00144(19)
Tb3 0.0343(3) 0.0279(3) 0.0299(3) 0.00031(19) 0.0009(2) -0.00097(19)
Zn1 0.0366(7) 0.0320(7) 0.0402(8) 0.0009(5) 0.0019(6) -0.0033(5)
S1 0.0435(16) 0.0428(17) 0.0526(19) 0.0084(14) 0.0064(14) 0.0003(13)
S2 0.0457(16) 0.0350(15) 0.0365(15) -0.0017(11) 0.0066(12) 0.0077(12)
S3 0.0401(15) 0.0316(14) 0.0377(15) 0.0000(11) 0.0021(12) -0.0025(11)
S4 0.0497(17) 0.0279(14) 0.0378(15) -0.0026(11) 0.0012(13) 0.0008(11)
S5 0.0395(15) 0.0387(15) 0.0427(17) 0.0004(12) -0.0020(13) -0.0015(12)
S6 0.0441(16) 0.0298(14) 0.0387(16) 0.0023(11) 0.0011(12) 0.0002(11)
S7 0.0391(15) 0.0301(14) 0.0421(15) 0.0028(11) 0.0049(12) -0.0016(11)
S8 0.0449(16) 0.0326(15) 0.0486(17) 0.0021(12) 0.0047(13) 0.0004(12)
O1 0.033(4) 0.053(5) 0.048(5) 0.025(4) 0.001(4) 0.001(4)
O2 0.053(5) 0.032(4) 0.033(4) -0.005(3) 0.008(4) -0.006(4)
O3 0.040(4) 0.032(4) 0.031(4) -0.006(3) 0.003(3) 0.009(3)
O4 0.035(4) 0.034(4) 0.049(5) 0.013(4) -0.004(4) -0.006(3)
O5 0.041(4) 0.036(4) 0.039(4) 0.001(3) 0.003(3) 0.002(3)
O6 0.046(4) 0.035(4) 0.026(4) 0.005(3) -0.009(3) -0.007(3)
O7 0.032(4) 0.039(4) 0.025(4) 0.003(3) 0.003(3) 0.005(3)
O8 0.049(5) 0.034(4) 0.027(4) -0.004(3) 0.011(3) -0.007(3)
O9 0.049(5) 0.024(4) 0.048(5) -0.004(3) 0.000(4) -0.011(4)
O10 0.057(6) 0.045(5) 0.071(7) -0.003(5) 0.010(5) -0.011(4)
O11 0.062(7) 0.087(9) 0.080(8) 0.015(6) -0.002(6) 0.030(6)
O12 0.080(10) 0.084(11) 0.171(16) 0.015(10) 0.016(10) 0.025(8)
O13 0.048(6) 0.077(8) 0.066(6) 0.002(5) 0.000(5) 0.030(5)
O14 0.065(6) 0.027(4) 0.062(6) -0.004(4) -0.003(5) -0.010(4)
O15 0.049(6) 0.047(6) 0.144(12) -0.013(7) -0.007(7) 0.003(5)
O16 0.053(6) 0.042(5) 0.073(7) -0.020(5) 0.005(5) -0.027(4)
O17 0.033(4) 0.059(6) 0.053(5) 0.003(4) -0.006(4) 0.023(4)
N1 0.134(16) 0.17(3) 0.115(17) -0.039(16) 0.001(15) 0.018(16)
N2 0.071(9) 0.051(8) 0.094(11) 0.002(7) -0.003(8) 0.011(7)
C1 0.048(5) 0.032(5) 0.042(5) 0.009(4) -0.002(4) -0.001(4)
C2 0.051(5) 0.033(5) 0.038(5) 0.002(4) 0.002(4) -0.001(4)
C3 0.065(6) 0.036(5) 0.047(5) 0.006(4) 0.012(5) -0.001(5)
C4 0.075(6) 0.047(5) 0.055(5) 0.008(5) 0.015(5) -0.003(5)
C5 0.058(6) 0.040(5) 0.050(5) 0.009(5) 0.015(5) -0.005(5)
C6 0.053(5) 0.034(5) 0.046(5) 0.008(4) 0.009(5) -0.003(4)
C7 0.098(7) 0.070(7) 0.068(6) 0.016(6) 0.023(6) 0.001(6)
C8 0.128(8) 0.132(8) 0.127(8) 0.004(5) 0.022(5) 0.001(5)
C9 0.127(8) 0.118(8) 0.123(8) 0.003(5) 0.024(5) -0.002(5)
C11 0.029(4) 0.047(5) 0.035(5) 0.012(4) 0.008(4) 0.006(4)
C12 0.038(5) 0.052(6) 0.044(5) 0.010(5) 0.007(4) 0.003(4)
C13 0.046(5) 0.065(6) 0.040(5) 0.004(5) 0.020(4) -0.002(5)
C14 0.057(5) 0.076(6) 0.048(5) 0.003(5) 0.020(5) -0.001(5)
C15 0.043(5) 0.066(6) 0.043(5) 0.001(5) 0.014(5) 0.008(5)
C16 0.031(5) 0.055(6) 0.036(5) 0.005(4) 0.009(4) 0.010(4)
C17 0.093(8) 0.100(8) 0.056(6) -0.006(6) 0.038(6) -0.003(7)
C18 0.140(15) 0.118(13) 0.067(10) -0.013(10) 0.045(10) -0.012(11)
C19 0.125(14) 0.117(14) 0.082(11) -0.004(11) 0.043(10) -0.023(12)
C20 0.141(15) 0.129(13) 0.083(11) -0.016(11) 0.055(11) 0.005(12)
C21 0.047(5) 0.026(4) 0.028(5) -0.001(4) -0.001(4) -0.002(4)
C22 0.041(5) 0.034(5) 0.032(5) 0.000(4) 0.003(4) 0.001(4)
C23 0.051(5) 0.048(5) 0.038(5) -0.006(4) 0.003(5) 0.000(5)
C24 0.057(5) 0.058(5) 0.035(5) -0.003(4) 0.002(4) 0.002(5)
C25 0.053(5) 0.039(5) 0.028(5) -0.003(4) -0.009(4) -0.005(4)
C26 0.049(5) 0.030(5) 0.027(4) -0.002(4) -0.004(4) 0.003(4)
C27 0.084(7) 0.086(7) 0.043(6) -0.009(6) 0.001(6) 0.000(6)
C28 0.144(15) 0.093(13) 0.079(11) -0.014(10) 0.008(11) -0.001(12)
C29 0.102(13) 0.147(15) 0.059(10) -0.014(10) 0.014(10) 0.006(12)
C30 0.113(7) 0.113(8) 0.107(7) 0.002(5) 0.017(5) 0.009(5)
C31 0.047(5) 0.032(5) 0.029(5) -0.002(4) 0.002(4) 0.003(4)
C32 0.039(5) 0.037(5) 0.032(5) 0.004(4) 0.001(4) 0.005(4)
C33 0.050(5) 0.036(5) 0.035(5) 0.001(4) -0.001(4) -0.001(4)
C34 0.059(5) 0.040(5) 0.047(5) 0.006(4) 0.000(5) -0.004(4)
C35 0.059(6) 0.042(5) 0.049(5) 0.008(5) 0.002(5) -0.002(5)
C36 0.051(5) 0.030(5) 0.038(5) -0.002(4) 0.003(4) -0.001(4)
C37 0.073(7) 0.057(6) 0.067(7) 0.014(6) -0.003(6) -0.005(6)
C38 0.087(11) 0.074(11) 0.095(11) 0.007(9) -0.014(10) 0.021(9)
C39 0.124(14) 0.074(11) 0.082(11) 0.002(9) -0.024(11) -0.027(10)
C41 0.047(5) 0.029(5) 0.035(5) -0.002(4) 0.008(4) -0.012(4)
C42 0.047(5) 0.040(5) 0.039(5) -0.002(4) 0.003(4) -0.004(4)
C43 0.053(6) 0.047(5) 0.040(5) -0.004(5) -0.001(5) -0.010(5)
C44 0.058(5) 0.057(5) 0.047(5) -0.011(5) -0.002(5) -0.010(5)
C45 0.059(6) 0.036(5) 0.051(6) -0.009(4) -0.003(5) -0.003(5)
C46 0.048(5) 0.026(4) 0.045(5) 0.001(4) 0.009(4) -0.008(4)
C47 0.076(7) 0.080(7) 0.060(6) -0.016(6) 0.000(6) -0.003(6)
C48 0.100(12) 0.128(14) 0.058(9) -0.024(10) -0.010(9) -0.005(11)
C50 0.108(7) 0.109(7) 0.104(7) -0.005(5) 0.019(5) -0.002(5)
C51 0.037(5) 0.033(5) 0.034(5) 0.004(4) 0.000(4) 0.000(4)
C52 0.038(5) 0.036(5) 0.035(5) 0.003(4) 0.001(4) -0.001(4)
C53 0.055(5) 0.035(5) 0.044(5) 0.008(4) 0.005(5) -0.007(4)
C54 0.073(6) 0.049(5) 0.048(5) 0.010(4) 0.000(5) -0.009(5)
C55 0.052(5) 0.047(5) 0.039(5) 0.002(4) -0.005(5) -0.008(5)
C56 0.038(5) 0.042(5) 0.032(5) -0.005(4) 0.000(4) 0.005(4)
C57 0.102(7) 0.078(7) 0.077(7) 0.015(6) 0.001(7) -0.014(6)
C58 0.124(8) 0.120(8) 0.118(8) -0.005(5) 0.015(5) 0.001(5)
C59 0.118(8) 0.113(8) 0.107(7) 0.009(5) 0.018(5) -0.005(5)
C61 0.042(5) 0.027(4) 0.046(5) 0.011(4) 0.004(4) 0.003(4)
C62 0.043(5) 0.032(5) 0.036(5) 0.005(4) 0.005(4) 0.000(4)
C63 0.050(5) 0.044(5) 0.048(5) 0.011(5) 0.017(5) 0.005(4)
C64 0.065(5) 0.050(5) 0.050(5) 0.018(5) 0.016(5) 0.006(5)
C65 0.055(6) 0.046(5) 0.047(5) 0.016(5) 0.010(5) 0.008(5)
C66 0.045(5) 0.036(5) 0.050(5) 0.007(4) 0.003(5) 0.000(4)
C67 0.091(7) 0.076(7) 0.070(7) 0.030(6) 0.028(6) -0.002(6)
C68 0.117(13) 0.118(14) 0.065(10) 0.019(9) 0.038(10) 0.003(11)
C69 0.130(14) 0.105(13) 0.101(12) 0.036(11) 0.058(11) -0.019(12)
C70 0.110(7) 0.110(7) 0.107(7) 0.010(5) 0.023(5) 0.004(5)
C71 0.037(5) 0.033(5) 0.040(5) 0.002(4) -0.001(4) 0.004(4)
C72 0.046(5) 0.038(5) 0.042(5) 0.002(4) 0.008(4) 0.005(4)
C73 0.062(6) 0.047(6) 0.042(5) -0.009(5) 0.013(5) 0.003(5)
C74 0.074(6) 0.054(5) 0.036(5) -0.004(4) 0.012(5) 0.002(5)
C75 0.057(6) 0.037(5) 0.040(5) 0.002(4) 0.015(5) 0.005(4)
C76 0.046(5) 0.032(5) 0.037(5) -0.001(4) 0.002(4) 0.001(4)
C77 0.095(8) 0.073(7) 0.048(6) -0.018(6) 0.027(6) 0.001(6)
C78 0.121(13) 0.098(13) 0.081(11) -0.006(10) 0.051(10) -0.010(11)
C79 0.127(15) 0.131(15) 0.075(11) -0.025(11) 0.018(11) 0.010(13)
C80 0.118(13) 0.096(12) 0.085(11) -0.017(10) 0.037(10) 0.041(11)
C81 0.078(11) 0.070(11) 0.099(13) 0.002(10) 0.022(10) 0.015(9)
C82 0.117(14) 0.076(12) 0.125(15) -0.007(11) 0.011(13) 0.002(11)
C83 0.092(12) 0.075(12) 0.118(13) -0.013(11) -0.004(11) -0.007(9)
C84 0.111(13) 0.088(11) 0.098(13) 0.003(10) 0.023(11) -0.008(10)
C87 0.094(7) 0.087(7) 0.092(7) -0.003(5) 0.017(5) 0.002(5)
C88 0.061(8) 0.046(7) 0.046(7) -0.006(6) 0.004(6) -0.015(6)
C89 0.056(8) 0.075(10) 0.072(9) -0.015(8) -0.004(7) -0.019(7)
C90 0.082(10) 0.053(9) 0.112(12) 0.005(9) 0.052(9) 0.010(8)
C91 0.085(11) 0.070(10) 0.070(10) -0.018(8) 0.048(9) -0.003(8)
C93 0.097(17) 0.104(19) 0.17(2) 0.003(17) 0.030(17) -0.047(14)
C92 0.121(18) 0.113(18) 0.073(12) -0.020(12) -0.034(12) 0.063(15)
C86 0.134(11) 0.131(11) 0.132(10) 0.001(5) 0.021(5) -0.005(5)
C85 0.061(12) 0.12(2) 0.17(3) 0.002(18) 0.016(14) -0.005(12)
C49 0.122(8) 0.117(8) 0.118(8) -0.007(5) 0.021(5) 0.000(5)
C10 0.113(7) 0.112(7) 0.106(7) 0.005(5) 0.025(5) 0.005(5)
C40 0.092(7) 0.091(7) 0.088(6) 0.002(5) 0.014(5) -0.007(5)

loop_
_atom_type_symbol
_atom_type_description
_atom_type_scat_dispersion_real
_atom_type_scat_dispersion_imag
_atom_type_scat_source
C C 0.0033 0.0016 'International Tables Vol C Tables 4.2.6.8 and 6.1.1.4'
H H 0.0000 0.0000 'International Tables Vol C Tables 4.2.6.8 and 6.1.1.4'
N N 0.0061 0.0033 'International Tables Vol C Tables 4.2.6.8 and 6.1.1.4'
O O 0.0106 0.0060 'International Tables Vol C Tables 4.2.6.8 and 6.1.1.4'
S S 0.1246 0.1234 'International Tables Vol C Tables 4.2.6.8 and 6.1.1.4'
Zn Zn 0.2839 1.4301 'International Tables Vol C Tables 4.2.6.8 and 6.1.1.4'
Tb Tb -0.1723 4.1537 'International Tables Vol C Tables 4.2.6.8 and 6.1.1.4'

loop_
_geom_angle_atom_site_label_1
_geom_angle_atom_site_label_2
_geom_angle_atom_site_label_3
_geom_angle
O1 Tb1 O11 142.5(4)
O1 Tb1 O5 70.3(3)
O11 Tb1 O5 142.2(4)
O1 Tb1 O6 130.6(3)
O11 Tb1 O6 80.7(4)
O5 Tb1 O6 84.8(3)
O1 Tb1 O10 79.7(3)
O11 Tb1 O10 87.6(4)
O5 Tb1 O10 80.6(3)
O6 Tb1 O10 138.6(3)
O1 Tb1 O2 86.1(3)
O11 Tb1 O2 81.2(4)
O5 Tb1 O2 129.2(3)
O6 Tb1 O2 77.4(3)
O10 Tb1 O2 139.8(3)
O1 Tb1 O9 66.4(3)
O11 Tb1 O9 134.6(4)
O5 Tb1 O9 65.1(3)
O6 Tb1 O9 64.4(3)
O10 Tb1 O9 137.8(3)
O2 Tb1 O9 64.2(3)
O1 Tb1 S1 68.2(2)
O11 Tb1 S1 74.3(3)
O5 Tb1 S1 132.5(2)
O6 Tb1 S1 141.0(2)
O10 Tb1 S1 70.1(3)
O2 Tb1 S1 69.7(2)
O9 Tb1 S1 115.73(19)
O1 Tb1 S5 131.3(3)
O11 Tb1 S5 74.2(3)
O5 Tb1 S5 67.98(19)
O6 Tb1 S5 68.78(18)
O10 Tb1 S5 69.8(3)
O2 Tb1 S5 140.7(2)
O9 Tb1 S5 114.78(19)
S1 Tb1 S5 129.26(9)
O1 Tb1 Zn1 38.6(2)
O11 Tb1 Zn1 175.2(3)
O5 Tb1 Zn1 40.38(18)
O6 Tb1 Zn1 96.3(2)
O10 Tb1 Zn1 97.1(3)
O2 Tb1 Zn1 94.5(2)
O9 Tb1 Zn1 40.69(18)
S1 Tb1 Zn1 106.43(7)
S5 Tb1 Zn1 108.23(7)
O1 Tb1 Tb2 99.3(2)
O11 Tb1 Tb2 94.0(3)
O5 Tb1 Tb2 97.9(2)
O6 Tb1 Tb2 41.49(17)
O10 Tb1 Tb2 178.4(3)
O2 Tb1 Tb2 41.1(2)
O9 Tb1 Tb2 40.65(18)
S1 Tb1 Tb2 110.71(7)
S5 Tb1 Tb2 110.20(6)
Zn1 Tb1 Tb2 81.32(3)
O9 Tb2 O2 68.6(3)
O9 Tb2 O6 68.4(3)
O2 Tb2 O6 76.3(3)
O9 Tb2 O7 67.3(3)
O2 Tb2 O7 135.9(3)
O6 Tb2 O7 88.1(3)
O9 Tb2 O14 135.2(3)
O2 Tb2 O14 139.1(3)
O6 Tb2 O14 138.1(3)
O7 Tb2 O14 77.1(3)
O9 Tb2 O13 134.0(4)
O2 Tb2 O13 76.9(4)
O6 Tb2 O13 74.8(3)
O7 Tb2 O13 138.4(3)
O14 Tb2 O13 90.7(4)
O9 Tb2 O3 69.1(3)
O2 Tb2 O3 87.9(3)
O6 Tb2 O3 137.5(3)
O7 Tb2 O3 76.3(2)
O14 Tb2 O3 76.9(3)
O13 Tb2 O3 139.8(3)
O9 Tb2 S2 117.4(2)
O2 Tb2 S2 66.85(19)
O6 Tb2 S2 134.9(2)
O7 Tb2 S2 136.71(18)
O14 Tb2 S2 72.3(3)
O13 Tb2 S2 72.3(3)
O3 Tb2 S2 67.55(18)
O9 Tb2 S6 116.4(2)
O2 Tb2 S6 136.2(2)
O6 Tb2 S6 67.44(19)
O7 Tb2 S6 67.76(18)
O14 Tb2 S6 70.7(2)
O13 Tb2 S6 70.7(3)
O3 Tb2 S6 135.7(2)
S2 Tb2 S6 126.24(8)
O9 Tb2 Tb1 46.9(2)
O2 Tb2 Tb1 40.77(18)
O6 Tb2 Tb1 40.61(18)
O7 Tb2 Tb1 104.13(19)
O14 Tb2 Tb1 177.8(2)
O13 Tb2 Tb1 87.2(3)
O3 Tb2 Tb1 105.14(19)
S2 Tb2 Tb1 107.58(6)
S6 Tb2 Tb1 108.04(6)
O9 Tb2 Tb3 46.8(2)
O2 Tb2 Tb3 104.4(2)
O6 Tb2 Tb3 105.2(2)
O7 Tb2 Tb3 40.39(17)
O14 Tb2 Tb3 88.4(2)
O13 Tb2 Tb3 178.7(3)
O3 Tb2 Tb3 40.81(17)
S2 Tb2 Tb3 108.35(6)
S6 Tb2 Tb3 108.10(6)
Tb1 Tb2 Tb3 93.66(2)
O4 Tb3 O16 141.7(3)
O4 Tb3 O7 129.0(3)
O16 Tb3 O7 82.2(3)
O4 Tb3 O3 85.1(3)
O16 Tb3 O3 80.7(3)
O7 Tb3 O3 77.7(3)
O4 Tb3 O8 68.7(3)
O16 Tb3 O8 143.8(3)
O7 Tb3 O8 87.1(3)
O3 Tb3 O8 130.4(3)
O4 Tb3 O17 83.6(3)
O16 Tb3 O17 84.0(4)
O7 Tb3 O17 137.7(3)
O3 Tb3 O17 138.5(3)
O8 Tb3 O17 81.1(3)
O4 Tb3 O9 66.2(3)
O16 Tb3 O9 134.7(3)
O7 Tb3 O9 63.0(3)
O3 Tb3 O9 64.9(3)
O8 Tb3 O9 66.1(3)
O17 Tb3 O9 141.3(3)
O4 Tb3 S7 131.1(2)
O16 Tb3 S7 76.6(3)
O7 Tb3 S7 68.36(19)
O3 Tb3 S7 141.16(19)
O8 Tb3 S7 67.27(19)
O17 Tb3 S7 69.6(2)
O9 Tb3 S7 112.28(19)
O4 Tb3 S3 66.9(2)
O16 Tb3 S3 74.8(3)
O7 Tb3 S3 140.85(19)
O3 Tb3 S3 67.73(18)
O8 Tb3 S3 129.4(2)
O17 Tb3 S3 71.1(2)
O9 Tb3 S3 114.26(19)
S7 Tb3 S3 133.16(8)
O4 Tb3 Zn1 39.10(19)
O16 Tb3 Zn1 175.5(3)
O7 Tb3 Zn1 94.90(19)
O3 Tb3 Zn1 95.3(2)
O8 Tb3 Zn1 38.95(19)
O17 Tb3 Zn1 100.5(3)
O9 Tb3 Zn1 40.85(17)
S7 Tb3 Zn1 105.62(6)
S3 Tb3 Zn1 105.71(6)
O4 Tb3 Tb2 98.2(2)
O16 Tb3 Tb2 94.5(3)
O7 Tb3 Tb2 40.99(18)
O3 Tb3 Tb2 41.73(17)
O8 Tb3 Tb2 99.8(2)
O17 Tb3 Tb2 178.2(3)
O9 Tb3 Tb2 40.24(17)
S7 Tb3 Tb2 109.22(6)
S3 Tb3 Tb2 109.32(6)
Zn1 Tb3 Tb2 81.07(3)
O8 Zn1 O1 158.6(3)
O8 Zn1 O4 77.8(3)
O1 Zn1 O4 99.1(3)
O8 Zn1 O5 95.5(3)
O1 Zn1 O5 78.0(3)
O4 Zn1 O5 154.5(3)
O8 Zn1 O9 79.8(3)
O1 Zn1 O9 78.8(3)
O4 Zn1 O9 78.4(3)
O5 Zn1 O9 76.1(3)
O8 Zn1 S4 124.1(2)
O1 Zn1 S4 74.3(2)
O4 Zn1 S4 74.6(2)
O5 Zn1 S4 127.4(2)
O9 Zn1 S4 137.8(2)
O8 Zn1 Tb3 45.5(2)
O1 Zn1 Tb3 119.0(3)
O4 Zn1 Tb3 43.6(2)
O5 Zn1 Tb3 115.6(2)
O9 Zn1 Tb3 52.3(2)
S4 Zn1 Tb3 116.95(7)
O8 Zn1 Tb1 119.0(2)
O1 Zn1 Tb1 43.5(2)
O4 Zn1 Tb1 117.6(2)
O5 Zn1 Tb1 44.5(2)
O9 Zn1 Tb1 51.6(2)
S4 Zn1 Tb1 116.87(8)
Tb3 Zn1 Tb1 103.94(4)
C12 S1 C6 104.5(6)
C12 S1 Tb1 97.1(4)
C6 S1 Tb1 97.7(4)
C16 S2 C22 99.8(5)
C16 S2 Tb2 100.6(4)
C22 S2 Tb2 100.1(4)
C26 S3 C32 105.2(6)
C26 S3 Tb3 97.5(4)
C32 S3 Tb3 97.5(4)
C2 S4 C36 99.0(6)
C2 S4 Zn1 95.1(4)
C36 S4 Zn1 95.4(4)
C56 S5 C42 105.7(6)
C56 S5 Tb1 99.0(4)
C42 S5 Tb1 95.9(4)
C66 S6 C52 99.8(6)
C66 S6 Tb2 100.4(4)
C52 S6 Tb2 100.6(4)
C76 S7 C62 105.2(5)
C76 S7 Tb3 98.8(4)
C62 S7 Tb3 98.5(4)
C72 S8 C46 100.0(6)
C1 O1 Zn1 130.1(8)
C1 O1 Tb1 131.7(8)
Zn1 O1 Tb1 97.9(3)
C11 O2 Tb1 127.4(7)
C11 O2 Tb2 134.3(7)
Tb1 O2 Tb2 98.1(3)
C21 O3 Tb3 131.8(7)
C21 O3 Tb2 130.7(7)
Tb3 O3 Tb2 97.5(3)
C31 O4 Zn1 128.3(7)
C31 O4 Tb3 133.9(7)
Zn1 O4 Tb3 97.3(3)
C41 O5 Zn1 132.7(8)
C41 O5 Tb1 130.1(7)
Zn1 O5 Tb1 95.1(3)
C51 O6 Tb1 131.9(7)
C51 O6 Tb2 130.2(7)
Tb1 O6 Tb2 97.9(3)
C61 O7 Tb3 131.2(7)
C61 O7 Tb2 130.0(7)
Tb3 O7 Tb2 98.6(3)
C71 O8 Zn1 133.4(8)
C71 O8 Tb3 131.1(7)
Zn1 O8 Tb3 95.6(3)
Zn1 O9 Tb2 177.8(4)
Zn1 O9 Tb1 87.7(3)
Tb2 O9 Tb1 92.5(3)
Zn1 O9 Tb3 86.8(3)
Tb2 O9 Tb3 93.0(2)
Tb1 O9 Tb3 174.4(3)
C84 O10 Tb1 145.0(9)
C81 O11 Tb1 147.6(15)
C87 O14 Tb2 136.6(12)
C88 O16 Tb3 142.2(10)
C91 O17 Tb3 157.4(9)
C86 N1 C85 123.2(13)
C86 N1 C84 119.9(14)
C85 N1 C84 116.7(13)
C91 N2 C93 121.0(16)
C91 N2 C92 121.2(18)
C93 N2 C92 117.8(17)
O1 C1 C6 121.9(11)
O1 C1 C2 121.4(12)
C6 C1 C2 116.7(11)
C3 C2 C1 119.7(13)
C3 C2 S4 121.3(10)
C1 C2 S4 118.9(10)
C2 C3 C4 123.1(13)
C2 C3 H3 118.5
C4 C3 H3 118.5
C5 C4 C3 115.8(13)
C5 C4 C7 124.1(14)
C3 C4 C7 120.1(13)
C4 C5 C6 123.1(14)
C4 C5 H5 118.5
C6 C5 H5 118.5
C1 C6 C5 121.6(12)
C1 C6 S1 118.6(9)
C5 C6 S1 119.7(11)
C8 C7 C9 90.1(18)
C8 C7 C10 116.4(18)
C9 C7 C10 108.1(19)
C8 C7 C4 115.3(17)
C9 C7 C4 114.0(16)
C10 C7 C4 111.2(15)
O2 C11 C12 123.9(12)
O2 C11 C16 120.1(10)
C12 C11 C16 115.8(10)
C11 C12 C13 119.5(12)
C11 C12 S1 121.3(10)
C13 C12 S1 118.9(10)
C14 C13 C12 123.9(13)
C14 C13 H13 118.1
C12 C13 H13 118.1
C13 C14 C15 115.5(12)
C13 C14 C17 125.8(14)
C15 C14 C17 118.6(14)
C16 C15 C14 123.4(14)
C16 C15 H15 118.3
C14 C15 H15 118.3
C15 C16 C11 121.5(12)
C15 C16 S2 120.5(11)
C11 C16 S2 118.0(8)
C19 C17 C18 117.8(18)
C19 C17 C20 105.9(19)
C18 C17 C20 95.6(17)
C19 C17 C14 110.6(15)
C18 C17 C14 112.0(15)
C20 C17 C14 114.0(15)
C17 C18 H18A 109.5
C17 C18 H18B 109.5
H18A C18 H18B 109.5
C17 C18 H18C 109.5
H18A C18 H18C 109.5
H18B C18 H18C 109.5
C17 C19 H19A 109.5
C17 C19 H19B 109.5
H19A C19 H19B 109.5
C17 C19 H19C 109.5
H19A C19 H19C 109.5
H19B C19 H19C 109.5
C17 C20 H20A 109.5
C17 C20 H20B 109.5
H20A C20 H20B 109.5
C17 C20 H20C 109.5
H20A C20 H20C 109.5
H20B C20 H20C 109.5
O3 C21 C22 123.4(10)
O3 C21 C26 121.3(11)
C22 C21 C26 115.2(10)
C23 C22 C21 124.7(11)
C23 C22 S2 117.1(9)
C21 C22 S2 118.1(8)
C22 C23 C24 118.5(12)
C22 C23 H23 120.7
C24 C23 H23 120.7
C25 C24 C23 117.7(11)
C25 C24 C27 127.2(13)
C23 C24 C27 114.6(13)
C24 C25 C26 123.1(11)
C24 C25 H25 118.4
C26 C25 H25 118.4
C25 C26 C21 120.4(11)
C25 C26 S3 118.4(9)
C21 C26 S3 121.2(8)
C29 C27 C24 118.4(15)
C29 C27 C30 119.9(17)
C24 C27 C30 105.0(15)
C29 C27 C28 94.3(17)
C24 C27 C28 108.7(14)
C30 C27 C28 109.4(17)
C27 C29 H29A 109.5
C27 C29 H29B 109.5
H29A C29 H29B 109.5
C27 C29 H29C 109.5
H29A C29 H29C 109.5
H29B C29 H29C 109.5
O4 C31 C36 123.1(10)
O4 C31 C32 120.9(11)
C36 C31 C32 116.0(10)
C33 C32 C31 122.2(11)
C33 C32 S3 118.9(9)
C31 C32 S3 118.8(8)
C32 C33 C34 120.8(11)
C32 C33 H33 119.6
C34 C33 H33 119.6
C35 C34 C33 115.7(11)
C35 C34 C37 120.5(12)
C33 C34 C37 123.6(12)
C36 C35 C34 123.1(13)
C36 C35 H35 118.4
C34 C35 H35 118.4
C35 C36 C31 122.2(11)
C35 C36 S4 119.6(10)
C31 C36 S4 118.0(9)
C38 C37 C39 108.4(16)
C38 C37 C34 110.6(15)
C39 C37 C34 114.9(14)
C38 C37 C40 101.9(16)
C39 C37 C40 108.9(16)
C34 C37 C40 111.4(14)
C37 C38 H38A 109.5
C37 C38 H38B 109.5
H38A C38 H38B 109.5
C37 C38 H38C 109.5
H38A C38 H38C 109.5
H38B C38 H38C 109.5
O5 C41 C42 120.4(11)
O5 C41 C46 122.8(11)
C42 C41 C46 116.7(10)
C41 C42 C43 120.6(12)
C41 C42 S5 121.8(9)
C43 C42 S5 117.5(9)
C44 C43 C42 120.3(12)
C44 C43 H43 119.9
C42 C43 H43 119.9
C43 C44 C45 119.8(12)
C43 C44 C47 121.9(13)
C45 C44 C47 118.3(14)
C46 C45 C44 120.2(13)
C46 C45 H45 119.9
C44 C45 H45 119.9
C45 C46 C41 122.3(12)
C45 C46 S8 120.1(10)
C41 C46 S8 117.5(9)
C49 C47 C50 119.5(19)
C49 C47 C48 99.1(17)
C50 C47 C48 100.8(16)
C49 C47 C44 109.2(17)
C50 C47 C44 115.5(15)
C48 C47 C44 110.9(15)
C47 C50 H50A 109.5
C47 C50 H50B 109.5
H50A C50 H50B 109.5
C47 C50 H50C 109.5
H50A C50 H50C 109.5
H50B C50 H50C 109.5
O6 C51 C52 125.2(10)
O6 C51 C56 119.7(10)
C52 C51 C56 115.0(9)
C53 C52 C51 123.3(11)
C53 C52 S6 120.2(9)
C51 C52 S6 116.1(8)
C54 C53 C52 122.0(12)
C54 C53 H53 119.0
C52 C53 H53 119.0
C53 C54 C55 118.2(12)
C53 C54 C57 122.0(13)
C55 C54 C57 119.5(13)
C56 C55 C54 122.1(12)
C56 C55 H55 118.9
C54 C55 H55 118.9
C55 C56 C51 119.3(11)
C55 C56 S5 120.0(9)
C51 C56 S5 120.6(8)
C60 C57 C54 116.0(15)
C60 C57 C59 91(2)
C54 C57 C59 114.9(16)
C60 C57 C58 112(2)
C54 C57 C58 109.0(15)
C59 C57 C58 113.1(18)
C57 C58 H58A 109.5
C57 C58 H58B 109.5
H58A C58 H58B 109.5
C57 C58 H58C 109.5
H58A C58 H58C 109.5
H58B C58 H58C 109.5
C57 C59 H59A 109.5
C57 C59 H59B 109.5
H59A C59 H59B 109.5
C57 C59 H59C 109.5
H59A C59 H59C 109.5
H59B C59 H59C 109.5
O7 C61 C62 121.5(10)
O7 C61 C66 124.0(11)
C62 C61 C66 114.5(11)
C63 C62 C61 122.8(11)
C63 C62 S7 117.5(9)
C61 C62 S7 119.7(8)
C62 C63 C64 120.4(12)
C62 C63 H63 119.8
C64 C63 H63 119.8
C65 C64 C63 115.4(12)
C65 C64 C67 125.6(13)
C63 C64 C67 119.0(13)
C66 C65 C64 124.7(12)
C66 C65 H65 117.7
C64 C65 H65 117.7
C65 C66 C61 122.0(13)
C65 C66 S6 120.4(10)
C61 C66 S6 117.6(10)
C68 C67 C69 105.6(17)
C68 C67 C70 114.6(17)
C69 C67 C70 111.7(17)
C68 C67 C64 106.4(13)
C69 C67 C64 108.2(13)
C70 C67 C64 110.1(15)
C67 C68 H68A 109.5
C67 C68 H68B 109.5
H68A C68 H68B 109.5
C67 C68 H68C 109.5
H68A C68 H68C 109.5
H68B C68 H68C 109.5
C67 C69 H69A 109.5
C67 C69 H69B 109.5
H69A C69 H69B 109.5
C67 C69 H69C 109.5
H69A C69 H69C 109.5
H69B C69 H69C 109.5
O8 C71 C76 124.7(11)
O8 C71 C72 121.2(11)
C76 C71 C72 114.1(11)
C73 C72 C71 121.3(12)
C73 C72 S8 119.7(10)
C71 C72 S8 118.8(9)
C72 C73 C74 122.0(13)
C72 C73 H73 119.0
C74 C73 H73 119.0
C75 C74 C73 118.9(12)
C75 C74 C77 122.2(14)
C73 C74 C77 118.9(13)
C74 C75 C76 121.1(12)
C74 C75 H75 119.5
C76 C75 H75 119.5
C71 C76 C75 122.5(11)
C71 C76 S7 117.3(9)
C75 C76 S7 120.2(10)
C80 C77 C78 103.3(18)
C80 C77 C74 111.0(15)
C78 C77 C74 112.2(14)
C80 C77 C79 115.6(17)
C78 C77 C79 103.6(17)
C74 C77 C79 110.7(15)
O11 C81 O12 126(2)
O11 C81 C82 123(2)
O12 C81 C82 111.1(18)
C81 C82 H82A 109.5
C81 C82 H82B 109.5
H82A C82 H82B 109.5
C81 C82 H82C 109.5
H82A C82 H82C 109.5
H82B C82 H82C 109.5
O10 C84 N1 111.8(13)
O10 C84 C83 129.8(15)
N1 C84 C83 118.3(15)
O14 C87 H88A 109.5
O14 C87 H88B 109.5
H88A C87 H88B 109.5
O14 C87 H88C 109.5
H88A C87 H88C 109.5
H88B C87 H88C 109.5
O15 C88 O16 127.7(14)
O15 C88 C89 115.5(13)
O16 C88 C89 116.5(14)
C88 C89 H90A 109.5
C88 C89 H90B 109.5
H90A C89 H90B 109.5
C88 C89 H90C 109.5
H90A C89 H90C 109.5
H90B C89 H90C 109.5
C91 C90 H91A 109.5
C91 C90 H91B 109.5
H91A C90 H91B 109.5
C91 C90 H91C 109.5
H91A C90 H91C 109.5
H91B C90 H91C 109.5
N2 C91 O17 118.7(17)
N2 C91 C90 123.6(18)
O17 C91 C90 117.4(16)
N2 C93 H93A 109.5
N2 C93 H93B 109.5
H93A C93 H93B 109.5
N2 C93 H93C 109.5
H93A C93 H93C 109.5
H93B C93 H93C 109.5
N2 C92 H94A 109.5
N2 C92 H94B 109.5
H94A C92 H94B 109.5
N2 C92 H94C 109.5
H94A C92 H94C 109.5
H94B C92 H94C 109.5
N1 C86 H86A 109.5
N1 C86 H86B 109.5
H86A C86 H86B 109.5
N1 C86 H86C 109.5
H86A C86 H86C 109.5
H86B C86 H86C 109.5
N1 C85 H85A 109.5
N1 C85 H85B 109.5
H85A C85 H85B 109.5
N1 C85 H85C 109.5
H85A C85 H85C 109.5
H85B C85 H85C 109.5
C47 C49 H49A 109.5
C47 C49 H49B 109.5
H49A C49 H49B 109.5
C47 C49 H49C 109.5
H49A C49 H49C 109.5
H49B C49 H49C 109.5
C37 C40 H40A 109.5
C37 C40 H40B 109.5
H40A C40 H40B 109.5
C37 C40 H40C 109.5
H40A C40 H40C 109.5
H40B C40 H40C 109.5

loop_
_geom_bond_atom_site_label_1
_geom_bond_atom_site_label_2
_geom_bond_distance
Tb1 O1 2.322(7)
Tb1 O11 2.340(11)
Tb1 O5 2.350(8)
Tb1 O6 2.356(8)
Tb1 O10 2.358(9)
Tb1 O2 2.365(7)
Tb1 O9 2.620(8)
Tb1 S1 2.944(3)
Tb1 S5 2.954(3)
Tb1 Zn1 3.3398(16)
Tb1 Tb2 3.5851(10)
Tb2 O9 2.338(8)
Tb2 O2 2.380(8)
Tb2 O6 2.398(7)
Tb2 O7 2.398(7)
Tb2 O14 2.404(8)
Tb2 O13 2.419(9)
Tb2 O3 2.426(7)
Tb2 S2 2.955(3)
Tb2 S6 2.987(3)
Tb2 Tb3 3.6142(11)
Tb3 O4 2.311(8)
Tb3 O16 2.331(8)
Tb3 O7 2.369(7)
Tb3 O3 2.382(7)
Tb3 O8 2.383(7)
Tb3 O17 2.391(8)
Tb3 O9 2.637(8)
Tb3 S7 2.972(3)
Tb3 S3 3.004(3)
Tb3 Zn1 3.3262(15)
Zn1 O8 2.101(8)
Zn1 O1 2.102(9)
Zn1 O4 2.115(8)
Zn1 O5 2.172(8)
Zn1 O9 2.179(8)
Zn1 S4 2.769(3)
S1 C12 1.752(14)
S1 C6 1.813(13)
S2 C16 1.789(13)
S2 C22 1.804(11)
S3 C26 1.769(12)
S3 C32 1.813(12)
S4 C2 1.791(14)
S4 C36 1.803(12)
S5 C56 1.759(13)
S5 C42 1.782(13)
S6 C66 1.788(14)
S6 C52 1.807(12)
S7 C76 1.793(12)
S7 C62 1.813(12)
S8 C72 1.773(13)
S8 C46 1.798(13)
O1 C1 1.314(14)
O2 C11 1.311(14)
O3 C21 1.304(13)
O4 C31 1.329(13)
O5 C41 1.298(14)
O6 C51 1.337(13)
O7 C61 1.356(14)
O8 C71 1.263(15)
O10 C84 1.26(2)
O11 C81 1.18(2)
O12 C81 1.32(2)
O14 C87 1.32(2)
O15 C88 1.205(19)
O16 C88 1.262(16)
O17 C91 1.33(2)
N1 C86 1.455(15)
N1 C85 1.466(15)
N1 C84 1.474(9)
N2 C91 1.25(2)
N2 C93 1.48(3)
N2 C92 1.498(9)
C1 C6 1.395(19)
C1 C2 1.405(17)
C2 C3 1.380(17)
C3 C4 1.43(2)
C3 H3 0.9300
C4 C5 1.33(2)
C4 C7 1.57(2)
C5 C6 1.399(17)
C5 H5 0.9300
C7 C8 1.501(10)
C7 C9 1.503(10)
C7 C10 1.506(10)
C11 C12 1.398(18)
C11 C16 1.446(18)
C12 C13 1.456(18)
C13 C14 1.35(2)
C13 H13 0.9300
C14 C15 1.42(2)
C14 C17 1.52(2)
C15 C16 1.362(17)
C15 H15 0.9300
C17 C19 1.39(3)
C17 C18 1.488(10)
C17 C20 1.496(10)
C18 H18A 0.9600
C18 H18B 0.9600
C18 H18C 0.9600
C19 H19A 0.9600
C19 H19B 0.9600
C19 H19C 0.9600
C20 H20A 0.9600
C20 H20B 0.9600
C20 H20C 0.9600
C21 C22 1.412(17)
C21 C26 1.425(16)
C22 C23 1.366(17)
C23 C24 1.470(18)
C23 H23 0.9300
C24 C25 1.342(19)
C24 C27 1.564(19)
C25 C26 1.421(15)
C25 H25 0.9300
C27 C29 1.46(3)
C27 C30 1.64(3)
C27 C28 1.64(3)
C29 H29A 0.9600
C29 H29B 0.9600
C29 H29C 0.9600
C31 C36 1.390(16)
C31 C32 1.396(16)
C32 C33 1.373(16)
C33 C34 1.410(17)
C33 H33 0.9300
C34 C35 1.389(19)
C34 C37 1.55(2)
C35 C36 1.338(17)
C35 H35 0.9300
C37 C38 1.52(3)
C37 C39 1.53(2)
C37 C40 1.58(3)
C38 H38A 0.9600
C38 H38B 0.9600
C38 H38C 0.9600
C41 C42 1.384(17)
C41 C46 1.414(17)
C42 C43 1.467(17)
C43 C44 1.34(2)
C43 H43 0.9300
C44 C45 1.408(19)
C44 C47 1.57(2)
C45 C46 1.382(17)
C45 H45 0.9300
C47 C49 1.504(10)
C47 C50 1.53(3)
C47 C48 1.55(3)
C50 H50A 0.9600
C50 H50B 0.9600
C50 H50C 0.9600
C51 C52 1.411(16)
C51 C56 1.462(16)
C52 C53 1.371(17)
C53 C54 1.339(19)
C53 H53 0.9300
C54 C55 1.420(19)
C54 C57 1.54(2)
C55 C56 1.385(16)
C55 H55 0.9300
C57 C60 1.507(10)
C57 C59 1.57(3)
C57 C58 1.64(3)
C58 H58A 0.9600
C58 H58B 0.9600
C58 H58C 0.9600
C59 H59A 0.9600
C59 H59B 0.9600
C59 H59C 0.9600
C61 C62 1.407(17)
C61 C66 1.419(16)
C62 C63 1.399(17)
C63 C64 1.419(19)
C63 H63 0.9300
C64 C65 1.38(2)
C64 C67 1.536(19)
C65 C66 1.341(18)
C65 H65 0.9300
C67 C68 1.499(10)
C67 C69 1.506(10)
C67 C70 1.512(10)
C68 H68A 0.9600
C68 H68B 0.9600
C68 H68C 0.9600
C69 H69A 0.9600
C69 H69B 0.9600
C69 H69C 0.9600
C71 C76 1.414(17)
C71 C72 1.457(17)
C72 C73 1.385(18)
C73 C74 1.40(2)
C73 H73 0.9300
C74 C75 1.337(19)
C74 C77 1.551(19)
C75 C76 1.435(17)
C75 H75 0.9300
C77 C80 1.53(3)
C77 C78 1.53(3)
C77 C79 1.56(3)
C81 C82 1.48(3)
C82 H82A 0.9600
C82 H82B 0.9600
C82 H82C 0.9600
C83 C84 1.500(10)
C87 H88A 0.9600
C87 H88B 0.9600
C87 H88C 0.9600
C88 C89 1.521(19)
C89 H90A 0.9600
C89 H90B 0.9600
C89 H90C 0.9600
C90 C91 1.43(2)
C90 H91A 0.9600
C90 H91B 0.9600
C90 H91C 0.9600
C93 H93A 0.9600
C93 H93B 0.9600
C93 H93C 0.9600
C92 H94A 0.9600
C92 H94B 0.9600
C92 H94C 0.9600
C86 H86A 0.9600
C86 H86B 0.9600
C86 H86C 0.9600
C85 H85A 0.9600
C85 H85B 0.9600
C85 H85C 0.9600
C49 H49A 0.9600
C49 H49B 0.9600
C49 H49C 0.9600
C40 H40A 0.9600
C40 H40B 0.9600
C40 H40C 0.9600
